data_7236237
loop_
_publ_author_name
'Mitra, Merry'
'Kundu, Tanay'
'Kaur, Gurpreet'
'Sharma, Gyaneswar'
'Choudhury, Angshuman Roy'
'Singh, Yogesh'
'Ghosh, Rajarshi'

_publ_section_title
;
 Catecholase and phenoxazinone synthase activities of a ferromagnetically
 coupled tetranuclear Cu(ii) complex
;
_journal_issue 63
_journal_name_full 'RSC Advances'
_journal_page_first 58831
_journal_paper_doi 10.1039/C6RA11433D
_journal_volume 6
_journal_year 2016
_chemical_formula_moiety 'C40 H44 Cu4 N4 O12, C2 H3 N'
_chemical_formula_sum 'C42 H47 Cu4 N5 O12'
_chemical_formula_weight 1068.00
_space_group_crystal_system triclinic
_space_group_IT_number 2
_space_group_name_Hall '-P 1'
_space_group_name_H-M_alt 'P -1'
_atom_sites_solution_hydrogens geom
_atom_sites_solution_primary direct
_audit_creation_date 2014-04-15
_audit_creation_method
;
Olex2 1.2
(compiled 2014.03.20 svn.r2914 for OlexSys, GUI svn.r4816)
;
_audit_update_record
;
2016-02-26 deposited with the CCDC.
2016-06-13 downloaded from the CCDC.
;
_cell_angle_alpha 102.667(2)
_cell_angle_beta 92.928(2)
_cell_angle_gamma 100.1280(10)
_cell_formula_units_Z 2
_cell_length_a 11.9179(14)
_cell_length_b 12.1517(14)
_cell_length_c 15.1464(18)
_cell_measurement_reflns_used 9328
_cell_measurement_temperature 100.0
_cell_measurement_theta_max 27.032
_cell_measurement_theta_min 2.221
_cell_volume 2097.6(4)
_computing_data_reduction 'SAINT v8.34A (Bruker, 2013)'
_computing_molecular_graphics 'Olex2 (Dolomanov et al., 2009)'
_computing_publication_material 'Olex2 (Dolomanov et al., 2009)'
_computing_structure_refinement 'ShelXL (Sheldrick, 2008)'
_computing_structure_solution 'ShelXS (Sheldrick, 2008)'
_diffrn_ambient_temperature 100.0
_diffrn_measured_fraction_theta_full 0.995
_diffrn_measured_fraction_theta_max 0.994
_diffrn_measurement_device_type 'Bruker APEX-II CCD'
_diffrn_measurement_method '\f and \w scans'
_diffrn_radiation_type MoK\a
_diffrn_radiation_wavelength 0.71073
_diffrn_reflns_av_R_equivalents 0.0248
_diffrn_reflns_av_unetI/netI 0.0296
_diffrn_reflns_Laue_measured_fraction_full 0.995
_diffrn_reflns_Laue_measured_fraction_max 0.994
_diffrn_reflns_limit_h_max 13
_diffrn_reflns_limit_h_min -14
_diffrn_reflns_limit_k_max 14
_diffrn_reflns_limit_k_min -14
_diffrn_reflns_limit_l_max 17
_diffrn_reflns_limit_l_min -18
_diffrn_reflns_number 21470
_diffrn_reflns_point_group_measured_fraction_full 0.995
_diffrn_reflns_point_group_measured_fraction_max 0.994
_diffrn_reflns_theta_full 25.000
_diffrn_reflns_theta_max 25.027
_diffrn_reflns_theta_min 1.384
_diffrn_standards_number 0
_exptl_absorpt_coefficient_mu 2.071
_exptl_absorpt_correction_T_max 0.7455
_exptl_absorpt_correction_T_min 0.7030
_exptl_absorpt_correction_type multi-scan
_exptl_absorpt_process_details
;
SADABS-2012/1 (Bruker,2012) was used for absorption correction.
wR2(int) was 0.0434 before and 0.0360 after correction.
The Ratio of minimum to maximum transmission is 0.9430.
The \l/2 correction factor is 0.0015.
;
_exptl_crystal_colour 'clear light colourless'
_exptl_crystal_colour_lustre clear
_exptl_crystal_colour_modifier light
_exptl_crystal_colour_primary colourless
_exptl_crystal_density_diffrn 1.691
_exptl_crystal_description block
_exptl_crystal_F_000 1092
_exptl_crystal_size_max 0.2
_exptl_crystal_size_mid 0.1
_exptl_crystal_size_min 0.1
_refine_diff_density_max 0.629
_refine_diff_density_min -0.324
_refine_diff_density_rms 0.070
_refine_ls_extinction_method none
_refine_ls_goodness_of_fit_ref 1.047
_refine_ls_hydrogen_treatment constr
_refine_ls_matrix_type full
_refine_ls_number_parameters 573
_refine_ls_number_reflns 7373
_refine_ls_number_restraints 0
_refine_ls_restrained_S_all 1.047
_refine_ls_R_factor_all 0.0345
_refine_ls_R_factor_gt 0.0272
_refine_ls_shift/su_max 0.001
_refine_ls_shift/su_mean 0.000
_refine_ls_structure_factor_coef Fsqd
_refine_ls_weighting_details 'w=1/[\s^2^(Fo^2^)+(0.0313P)^2^+1.6045P] where P=(Fo^2^+2Fc^2^)/3'
_refine_ls_weighting_scheme calc
_refine_ls_wR_factor_gt 0.0644
_refine_ls_wR_factor_ref 0.0680
_reflns_Friedel_coverage 0.000
_reflns_number_gt 6351
_reflns_number_total 7373
_reflns_threshold_expression 'I > 2\s(I)'
_cod_data_source_file c6ra11433d2.cif
_cod_data_source_block m_cu_1_100k_0m
_cod_database_code 7236237
_shelxl_version_number 2013-4
_shelx_space_group_comment
;
The symmetry employed for this shelxl refinement is uniquely defined
by the following loop, which should always be used as a source of
symmetry information in preference to the above space-group names.
They are only intended as comments.
;
_olex2_refinement_description
;
1. Fixed Uiso
 At 1.2 times of:
  All C(H) groups, All C(H,H) groups
 At 1.5 times of:
  All C(H,H,H) groups
2.a Secondary CH2 refined with riding coordinates:
 C1(H1A,H1B), C2(H2A,H2B), C11(H11A,H11B), C12(H12A,H12B), C21(H21A,H21B),
 C22(H22A,H22B), C31(H31A,H31B), C32(H32A,H32B)
2.b Aromatic/amide H refined with riding coordinates:
 C3(H3), C5(H5), C6(H6), C7(H7), C13(H13), C15(H15), C16(H16), C17(H17),
 C23(H23), C25(H25), C26(H26), C27(H27), C33(H33), C35(H35), C36(H36), C37(H37)
2.c Idealised Me refined as rotating group:
 C10(H10A,H10B,H10C), C20(H20A,H20B,H20C), C30(H30A,H30B,H30C), C40(H40A,H40B,
 H40C), C41(H41A,H41B,H41C)
;

loop_
_space_group_symop_operation_xyz
'x, y, z'
'-x, -y, -z'

loop_
_atom_site_label
_atom_site_type_symbol
_atom_site_fract_x
_atom_site_fract_y
_atom_site_fract_z
_atom_site_U_iso_or_equiv
_atom_site_adp_type
_atom_site_occupancy
_atom_site_site_symmetry_order
_atom_site_calc_flag
_atom_site_refinement_flags_posn
Cu1 Cu 0.22702(3) 0.32269(2) 0.36434(2) 0.01518(8) Uani 1 1 d .
Cu2 Cu 0.18960(2) 0.14548(2) 0.17744(2) 0.01310(8) Uani 1 1 d .
Cu3 Cu 0.36793(2) 0.12132(2) 0.34648(2) 0.01475(8) Uani 1 1 d .
Cu4 Cu 0.44235(2) 0.29070(2) 0.22396(2) 0.01253(8) Uani 1 1 d .
O1 O 0.35298(13) 0.13552(13) 0.19071(12) 0.0138(4) Uani 1 1 d .
O2 O 0.42342(14) 0.28395(14) 0.35165(12) 0.0145(4) Uani 1 1 d .
O3 O 0.48009(14) 0.29403(14) 0.10404(12) 0.0157(4) Uani 1 1 d .
O4 O 0.51522(15) 0.25575(14) -0.06772(12) 0.0195(4) Uani 1 1 d .
O5 O 0.51387(15) 0.07997(14) 0.34750(13) 0.0194(4) Uani 1 1 d .
O6 O 0.72784(15) 0.06677(16) 0.35302(14) 0.0257(5) Uani 1 1 d .
O7 O 0.21345(14) 0.15667(14) 0.34026(12) 0.0160(4) Uani 1 1 d .
O8 O 0.23944(14) 0.30947(14) 0.23238(12) 0.0145(4) Uani 1 1 d .
O9 O 0.02994(14) 0.14922(14) 0.16562(12) 0.0161(4) Uani 1 1 d .
O10 O -0.18008(14) 0.18477(14) 0.17751(13) 0.0198(4) Uani 1 1 d .
O11 O 0.19586(16) 0.33756(15) 0.48812(12) 0.0224(4) Uani 1 1 d .
O12 O 0.12022(17) 0.30403(17) 0.64124(13) 0.0302(5) Uani 1 1 d .
N1 N 0.17166(17) -0.01326(17) 0.11380(15) 0.0156(5) Uani 1 1 d .
N2 N 0.28926(18) -0.02450(18) 0.36461(15) 0.0180(5) Uani 1 1 d .
N3 N 0.54089(17) 0.43742(17) 0.27756(15) 0.0153(5) Uani 1 1 d .
N4 N 0.22191(18) 0.48206(18) 0.36671(15) 0.0185(5) Uani 1 1 d .
C1 C 0.1397(2) 0.0861(2) 0.3850(2) 0.0226(6) Uani 1 1 d .
H1A H 0.0587 0.0855 0.3663 0.027 Uiso 1 1 calc R
H1B H 0.1535 0.1160 0.4517 0.027 Uiso 1 1 calc R
C2 C 0.1646(2) -0.0344(2) 0.3587(2) 0.0234(6) Uani 1 1 d .
H2A H 0.1311 -0.0809 0.4004 0.028 Uiso 1 1 calc R
H2B H 0.1309 -0.0725 0.2960 0.028 Uiso 1 1 calc R
C3 C 0.3382(2) -0.1017(2) 0.38721(18) 0.0201(6) Uani 1 1 d .
H3 H 0.2903 -0.1644 0.4028 0.024 Uiso 1 1 calc R
C4 C 0.4580(2) -0.1014(2) 0.39094(18) 0.0183(6) Uani 1 1 d .
C5 C 0.4968(2) -0.1958(2) 0.41506(19) 0.0234(6) Uani 1 1 d .
H5 H 0.4427 -0.2549 0.4297 0.028 Uiso 1 1 calc R
C6 C 0.6092(2) -0.2041(2) 0.4178(2) 0.0249(6) Uani 1 1 d .
H6 H 0.6331 -0.2679 0.4346 0.030 Uiso 1 1 calc R
C7 C 0.6894(2) -0.1176(2) 0.39556(19) 0.0218(6) Uani 1 1 d .
H7 H 0.7677 -0.1241 0.3958 0.026 Uiso 1 1 calc R
C8 C 0.6558(2) -0.0234(2) 0.37341(18) 0.0190(6) Uani 1 1 d .
C9 C 0.5385(2) -0.0111(2) 0.37035(17) 0.0164(6) Uani 1 1 d .
C10 C 0.8452(2) 0.0598(2) 0.3533(2) 0.0246(6) Uani 1 1 d .
H10A H 0.8743 0.0557 0.4139 0.037 Uiso 1 1 calc GR
H10B H 0.8882 0.1281 0.3374 0.037 Uiso 1 1 calc GR
H10C H 0.8542 -0.0091 0.3087 0.037 Uiso 1 1 calc GR
C11 C 0.2800(2) -0.0562(2) 0.10829(19) 0.0185(6) Uani 1 1 d .
H11A H 0.2796 -0.1096 0.0486 0.022 Uiso 1 1 calc R
H11B H 0.2893 -0.0981 0.1565 0.022 Uiso 1 1 calc R
C12 C 0.3779(2) 0.0463(2) 0.12027(18) 0.0165(6) Uani 1 1 d .
H12A H 0.4511 0.0250 0.1372 0.020 Uiso 1 1 calc R
H12B H 0.3845 0.0724 0.0629 0.020 Uiso 1 1 calc R
C13 C 0.0758(2) -0.0804(2) 0.08214(18) 0.0166(6) Uani 1 1 d .
H13 H 0.0787 -0.1559 0.0495 0.020 Uiso 1 1 calc R
C14 C -0.0355(2) -0.0519(2) 0.09140(18) 0.0170(6) Uani 1 1 d .
C15 C -0.1310(2) -0.1424(2) 0.05804(19) 0.0215(6) Uani 1 1 d .
H15 H -0.1183 -0.2163 0.0291 0.026 Uiso 1 1 calc R
C16 C -0.2407(2) -0.1257(2) 0.0665(2) 0.0225(6) Uani 1 1 d .
H16 H -0.3036 -0.1875 0.0450 0.027 Uiso 1 1 calc R
C17 C -0.2592(2) -0.0153(2) 0.10772(19) 0.0195(6) Uani 1 1 d .
H17 H -0.3351 -0.0031 0.1145 0.023 Uiso 1 1 calc R
C18 C -0.1688(2) 0.0746(2) 0.13810(18) 0.0161(6) Uani 1 1 d .
C19 C -0.0527(2) 0.0600(2) 0.13292(17) 0.0148(5) Uani 1 1 d .
C20 C -0.2939(2) 0.2055(2) 0.1876(2) 0.0227(6) Uani 1 1 d .
H20A H -0.3374 0.1854 0.1278 0.034 Uiso 1 1 calc GR
H20B H -0.2907 0.2869 0.2155 0.034 Uiso 1 1 calc GR
H20C H -0.3315 0.1583 0.2264 0.034 Uiso 1 1 calc GR
C21 C 0.5233(2) 0.3530(2) 0.40538(18) 0.0170(6) Uani 1 1 d .
H21A H 0.5898 0.3147 0.3947 0.020 Uiso 1 1 calc R
H21B H 0.5114 0.3657 0.4708 0.020 Uiso 1 1 calc R
C22 C 0.5438(2) 0.4659(2) 0.37691(17) 0.0174(6) Uani 1 1 d .
H22A H 0.4836 0.5100 0.3967 0.021 Uiso 1 1 calc R
H22B H 0.6191 0.5127 0.4043 0.021 Uiso 1 1 calc R
C23 C 0.6018(2) 0.5032(2) 0.23510(18) 0.0154(6) Uani 1 1 d .
H23 H 0.6471 0.5726 0.2705 0.018 Uiso 1 1 calc R
C24 C 0.6071(2) 0.4805(2) 0.13937(18) 0.0158(6) Uani 1 1 d .
C25 C 0.6729(2) 0.5673(2) 0.1033(2) 0.0208(6) Uani 1 1 d .
H25 H 0.7096 0.6376 0.1433 0.025 Uiso 1 1 calc R
C26 C 0.6842(2) 0.5516(2) 0.0133(2) 0.0242(7) Uani 1 1 d .
H26 H 0.7269 0.6112 -0.0096 0.029 Uiso 1 1 calc R
C27 C 0.6324(2) 0.4462(2) -0.04676(19) 0.0207(6) Uani 1 1 d .
H27 H 0.6421 0.4347 -0.1098 0.025 Uiso 1 1 calc R
C28 C 0.5683(2) 0.3607(2) -0.01475(18) 0.0170(6) Uani 1 1 d .
C29 C 0.5488(2) 0.3761(2) 0.07910(18) 0.0148(5) Uani 1 1 d .
C30 C 0.5253(2) 0.2380(2) -0.16308(18) 0.0228(6) Uani 1 1 d .
H30A H 0.4926 0.2957 -0.1866 0.034 Uiso 1 1 calc GR
H30B H 0.4838 0.1610 -0.1939 0.034 Uiso 1 1 calc GR
H30C H 0.6062 0.2452 -0.1742 0.034 Uiso 1 1 calc GR
C31 C 0.1925(2) 0.3991(2) 0.20705(18) 0.0174(6) Uani 1 1 d .
H31A H 0.1079 0.3815 0.2047 0.021 Uiso 1 1 calc R
H31B H 0.2143 0.4075 0.1463 0.021 Uiso 1 1 calc R
C32 C 0.2403(2) 0.5092(2) 0.27840(19) 0.0199(6) Uani 1 1 d .
H32A H 0.3229 0.5344 0.2737 0.024 Uiso 1 1 calc R
H32B H 0.1999 0.5713 0.2702 0.024 Uiso 1 1 calc R
C33 C 0.1871(2) 0.5528(2) 0.43104(19) 0.0202(6) Uani 1 1 d .
H33 H 0.1818 0.6262 0.4210 0.024 Uiso 1 1 calc R
C34 C 0.1558(2) 0.5305(2) 0.51609(19) 0.0204(6) Uani 1 1 d .
C35 C 0.1157(2) 0.6185(2) 0.5771(2) 0.0258(7) Uani 1 1 d .
H35 H 0.1153 0.6900 0.5615 0.031 Uiso 1 1 calc R
C36 C 0.0777(2) 0.6025(2) 0.6574(2) 0.0283(7) Uani 1 1 d .
H36 H 0.0509 0.6623 0.6973 0.034 Uiso 1 1 calc R
C37 C 0.0783(2) 0.4971(2) 0.6809(2) 0.0256(7) Uani 1 1 d .
H37 H 0.0517 0.4858 0.7369 0.031 Uiso 1 1 calc R
C38 C 0.1172(2) 0.4097(2) 0.62360(19) 0.0222(6) Uani 1 1 d .
C39 C 0.1583(2) 0.4231(2) 0.53891(18) 0.0200(6) Uani 1 1 d .
C40 C 0.0718(3) 0.2824(3) 0.7213(2) 0.0319(7) Uani 1 1 d .
H40A H 0.1112 0.3403 0.7744 0.048 Uiso 1 1 calc GR
H40B H 0.0806 0.2058 0.7279 0.048 Uiso 1 1 calc GR
H40C H -0.0098 0.2860 0.7166 0.048 Uiso 1 1 calc GR
N5 N 0.9017(3) 0.3707(3) -0.1123(2) 0.0482(8) Uani 1 1 d .
C41 C 0.8815(3) 0.3821(3) 0.0594(2) 0.0319(7) Uani 1 1 d .
H41A H 0.9054 0.3155 0.0757 0.048 Uiso 1 1 calc GR
H41B H 0.8016 0.3823 0.0718 0.048 Uiso 1 1 calc GR
H41C H 0.9303 0.4528 0.0954 0.048 Uiso 1 1 calc GR
C42 C 0.8920(3) 0.3757(2) -0.0369(2) 0.0321(7) Uani 1 1 d .

loop_
_atom_site_aniso_label
_atom_site_aniso_U_11
_atom_site_aniso_U_22
_atom_site_aniso_U_33
_atom_site_aniso_U_23
_atom_site_aniso_U_13
_atom_site_aniso_U_12
Cu1 0.01315(16) 0.01822(16) 0.01349(18) 0.00052(13) 0.00165(13) 0.00508(12)
Cu2 0.00866(15) 0.01334(15) 0.01505(18) -0.00047(12) 0.00043(12) 0.00104(11)
Cu3 0.01099(16) 0.01532(15) 0.01799(19) 0.00396(13) 0.00232(13) 0.00228(12)
Cu4 0.01003(16) 0.01366(15) 0.01210(17) 0.00048(12) 0.00088(12) 0.00064(12)
O1 0.0094(8) 0.0134(8) 0.0162(10) -0.0008(7) 0.0017(7) 0.0009(7)
O2 0.0113(9) 0.0165(8) 0.0134(10) 0.0016(7) -0.0005(7) -0.0006(7)
O3 0.0157(9) 0.0154(8) 0.0141(10) 0.0014(7) 0.0032(7) -0.0003(7)
O4 0.0245(10) 0.0188(9) 0.0131(10) 0.0006(8) 0.0037(8) 0.0015(8)
O5 0.0155(9) 0.0186(9) 0.0260(11) 0.0075(8) 0.0031(8) 0.0053(7)
O6 0.0155(10) 0.0262(10) 0.0398(13) 0.0125(9) 0.0054(9) 0.0086(8)
O7 0.0119(9) 0.0176(9) 0.0186(10) 0.0044(8) 0.0038(7) 0.0021(7)
O8 0.0122(9) 0.0153(8) 0.0145(10) 0.0003(7) 0.0006(7) 0.0026(7)
O9 0.0095(9) 0.0155(8) 0.0204(10) -0.0001(7) 0.0006(7) 0.0000(7)
O10 0.0117(9) 0.0194(9) 0.0263(11) -0.0005(8) 0.0014(8) 0.0050(7)
O11 0.0263(11) 0.0288(10) 0.0156(11) 0.0036(8) 0.0058(8) 0.0158(8)
O12 0.0336(12) 0.0413(12) 0.0207(12) 0.0082(9) 0.0106(9) 0.0173(10)
N1 0.0120(11) 0.0154(10) 0.0183(12) 0.0013(9) 0.0024(9) 0.0028(8)
N2 0.0155(11) 0.0192(11) 0.0179(13) 0.0041(9) 0.0008(9) 0.0006(9)
N3 0.0116(11) 0.0159(10) 0.0162(12) -0.0011(9) 0.0000(9) 0.0032(8)
N4 0.0154(11) 0.0192(11) 0.0182(13) -0.0016(10) 0.0011(9) 0.0038(9)
C1 0.0126(13) 0.0285(14) 0.0293(17) 0.0120(13) 0.0056(12) 0.0032(11)
C2 0.0156(14) 0.0275(14) 0.0276(17) 0.0123(13) 0.0016(12) -0.0025(11)
C3 0.0234(15) 0.0166(13) 0.0184(15) 0.0033(11) 0.0038(12) -0.0007(11)
C4 0.0219(14) 0.0186(13) 0.0123(14) -0.0007(11) 0.0004(11) 0.0039(11)
C5 0.0302(16) 0.0185(13) 0.0218(16) 0.0057(12) 0.0008(13) 0.0048(12)
C6 0.0313(17) 0.0229(14) 0.0232(17) 0.0062(12) 0.0022(13) 0.0116(12)
C7 0.0218(15) 0.0260(14) 0.0182(16) 0.0021(12) -0.0005(12) 0.0104(12)
C8 0.0227(14) 0.0195(13) 0.0150(15) 0.0018(11) 0.0019(11) 0.0072(11)
C9 0.0202(14) 0.0181(13) 0.0097(14) -0.0011(10) 0.0014(11) 0.0060(11)
C10 0.0138(14) 0.0324(15) 0.0313(18) 0.0113(13) 0.0033(12) 0.0088(12)
C11 0.0135(13) 0.0148(12) 0.0249(16) -0.0017(11) 0.0013(11) 0.0050(10)
C12 0.0120(13) 0.0169(12) 0.0187(15) -0.0012(11) 0.0018(11) 0.0042(10)
C13 0.0157(13) 0.0126(12) 0.0194(15) -0.0007(11) 0.0008(11) 0.0031(10)
C14 0.0122(13) 0.0199(13) 0.0173(15) 0.0024(11) -0.0007(11) 0.0015(10)
C15 0.0185(14) 0.0142(12) 0.0284(17) 0.0006(12) 0.0002(12) 0.0001(11)
C16 0.0138(14) 0.0188(13) 0.0311(18) 0.0037(12) -0.0017(12) -0.0027(11)
C17 0.0097(13) 0.0255(14) 0.0235(16) 0.0063(12) 0.0014(11) 0.0030(11)
C18 0.0164(13) 0.0180(13) 0.0130(14) 0.0020(11) 0.0016(11) 0.0029(10)
C19 0.0132(13) 0.0168(12) 0.0139(14) 0.0041(11) 0.0005(10) 0.0014(10)
C20 0.0137(14) 0.0248(14) 0.0304(18) 0.0038(12) 0.0040(12) 0.0083(11)
C21 0.0129(13) 0.0211(13) 0.0131(14) -0.0014(11) -0.0034(11) 0.0012(10)
C22 0.0138(13) 0.0187(13) 0.0150(15) -0.0037(11) 0.0003(11) 0.0006(10)
C23 0.0123(13) 0.0133(12) 0.0193(15) 0.0012(11) 0.0002(11) 0.0028(10)
C24 0.0111(13) 0.0158(12) 0.0199(15) 0.0018(11) 0.0029(11) 0.0038(10)
C25 0.0166(14) 0.0175(13) 0.0264(17) 0.0036(12) 0.0034(12) -0.0001(11)
C26 0.0225(15) 0.0188(13) 0.0309(18) 0.0076(12) 0.0076(13) -0.0010(11)
C27 0.0216(15) 0.0247(14) 0.0171(15) 0.0067(12) 0.0076(12) 0.0033(11)
C28 0.0148(13) 0.0165(12) 0.0181(15) 0.0007(11) 0.0005(11) 0.0035(10)
C29 0.0117(13) 0.0169(12) 0.0175(15) 0.0055(11) 0.0018(10) 0.0056(10)
C30 0.0300(16) 0.0239(14) 0.0128(15) -0.0015(11) 0.0041(12) 0.0073(12)
C31 0.0195(14) 0.0165(12) 0.0162(15) 0.0034(11) 0.0023(11) 0.0039(10)
C32 0.0193(14) 0.0175(13) 0.0236(16) 0.0040(11) 0.0030(12) 0.0058(11)
C33 0.0164(14) 0.0161(13) 0.0237(16) -0.0024(11) -0.0014(12) 0.0017(10)
C34 0.0112(13) 0.0250(14) 0.0192(16) -0.0049(12) 0.0000(11) 0.0017(11)
C35 0.0217(15) 0.0213(14) 0.0265(18) -0.0076(12) 0.0033(13) -0.0004(11)
C36 0.0220(15) 0.0276(15) 0.0258(18) -0.0111(13) 0.0023(13) 0.0014(12)
C37 0.0157(14) 0.0397(17) 0.0149(16) -0.0070(13) -0.0003(11) 0.0054(12)
C38 0.0152(14) 0.0311(15) 0.0183(16) 0.0001(12) -0.0007(11) 0.0070(11)
C39 0.0118(13) 0.0296(14) 0.0155(15) -0.0021(12) -0.0031(11) 0.0065(11)
C40 0.0318(17) 0.0422(18) 0.0219(17) 0.0069(14) 0.0074(14) 0.0065(14)
N5 0.061(2) 0.061(2) 0.036(2) 0.0188(16) 0.0192(16) 0.0338(16)
C41 0.0374(18) 0.0326(16) 0.0270(18) 0.0067(14) 0.0079(14) 0.0095(14)
C42 0.0304(17) 0.0274(16) 0.042(2) 0.0096(15) 0.0076(15) 0.0126(13)

loop_
_atom_type_symbol
_atom_type_description
_atom_type_scat_dispersion_real
_atom_type_scat_dispersion_imag
_atom_type_scat_source
C C 0.0033 0.0016 'International Tables Vol C Tables 4.2.6.8 and 6.1.1.4'
H H 0.0000 0.0000 'International Tables Vol C Tables 4.2.6.8 and 6.1.1.4'
Cu Cu 0.3201 1.2651 'International Tables Vol C Tables 4.2.6.8 and 6.1.1.4'
N N 0.0061 0.0033 'International Tables Vol C Tables 4.2.6.8 and 6.1.1.4'
O O 0.0106 0.0060 'International Tables Vol C Tables 4.2.6.8 and 6.1.1.4'

loop_
_geom_angle_atom_site_label_1
_geom_angle_atom_site_label_2
_geom_angle_atom_site_label_3
_geom_angle
O7 Cu1 O8 87.53(7)
O11 Cu1 O7 94.06(8)
O11 Cu1 O8 172.83(8)
O11 Cu1 N4 93.45(9)
N4 Cu1 O7 169.00(8)
N4 Cu1 O8 84.05(8)
O1 Cu2 O7 80.40(6)
O8 Cu2 O1 86.16(7)
O8 Cu2 O7 75.56(6)
O9 Cu2 O1 177.72(7)
O9 Cu2 O7 98.75(7)
O9 Cu2 O8 95.69(7)
O9 Cu2 N1 94.88(8)
N1 Cu2 O1 83.41(8)
N1 Cu2 O7 108.43(8)
N1 Cu2 O8 167.97(8)
O2 Cu3 O1 75.44(6)
O2 Cu3 O7 86.14(7)
O5 Cu3 O1 96.97(7)
O5 Cu3 O2 96.10(7)
O5 Cu3 O7 176.91(7)
O5 Cu3 N2 94.14(8)
O7 Cu3 O1 81.51(7)
N2 Cu3 O1 113.44(8)
N2 Cu3 O2 165.51(8)
N2 Cu3 O7 84.04(8)
O1 Cu4 O2 86.70(7)
O3 Cu4 O1 94.94(7)
O3 Cu4 O2 172.58(7)
O3 Cu4 N3 93.59(8)
N3 Cu4 O1 169.25(8)
N3 Cu4 O2 84.02(8)
Cu2 O1 Cu3 98.95(7)
Cu4 O1 Cu2 108.14(8)
Cu4 O1 Cu3 90.78(6)
C12 O1 Cu2 110.67(14)
C12 O1 Cu3 120.45(15)
C12 O1 Cu4 123.97(14)
Cu3 O2 Cu4 104.60(8)
C21 O2 Cu3 125.01(15)
C21 O2 Cu4 107.29(14)
C29 O3 Cu4 126.90(16)
C28 O4 C30 116.6(2)
C9 O5 Cu3 125.82(16)
C8 O6 C10 116.5(2)
Cu1 O7 Cu2 89.85(7)
Cu1 O7 Cu3 108.58(8)
Cu3 O7 Cu2 98.05(7)
C1 O7 Cu1 123.08(15)
C1 O7 Cu2 123.52(15)
C1 O7 Cu3 109.97(15)
Cu2 O8 Cu1 104.53(8)
C31 O8 Cu1 108.05(14)
C31 O8 Cu2 125.27(15)
C19 O9 Cu2 125.63(16)
C18 O10 C20 117.24(19)
C39 O11 Cu1 126.24(18)
C38 O12 C40 116.6(2)
C11 N1 Cu2 113.78(15)
C13 N1 Cu2 125.18(18)
C13 N1 C11 120.9(2)
C2 N2 Cu3 112.54(16)
C3 N2 Cu3 125.20(18)
C3 N2 C2 122.0(2)
C22 N3 Cu4 111.86(15)
C23 N3 Cu4 126.54(18)
C23 N3 C22 121.5(2)
C32 N4 Cu1 112.04(16)
C33 N4 Cu1 125.68(19)
C33 N4 C32 121.2(2)
O7 C1 H1A 110.2
O7 C1 H1B 110.2
O7 C1 C2 107.7(2)
H1A C1 H1B 108.5
C2 C1 H1A 110.2
C2 C1 H1B 110.2
N2 C2 C1 107.7(2)
N2 C2 H2A 110.2
N2 C2 H2B 110.2
C1 C2 H2A 110.2
C1 C2 H2B 110.2
H2A C2 H2B 108.5
N2 C3 H3 117.1
N2 C3 C4 125.7(2)
C4 C3 H3 117.1
C5 C4 C3 118.0(2)
C5 C4 C9 119.6(2)
C9 C4 C3 122.3(2)
C4 C5 H5 119.0
C6 C5 C4 121.9(3)
C6 C5 H5 119.0
C5 C6 H6 120.3
C5 C6 C7 119.3(3)
C7 C6 H6 120.3
C6 C7 H7 119.7
C8 C7 C6 120.7(3)
C8 C7 H7 119.7
O6 C8 C7 125.1(2)
O6 C8 C9 113.3(2)
C7 C8 C9 121.6(2)
O5 C9 C4 125.6(2)
O5 C9 C8 117.7(2)
C4 C9 C8 116.7(2)
O6 C10 H10A 109.5
O6 C10 H10B 109.5
O6 C10 H10C 109.5
H10A C10 H10B 109.5
H10A C10 H10C 109.5
H10B C10 H10C 109.5
N1 C11 H11A 110.0
N1 C11 H11B 110.0
N1 C11 C12 108.27(19)
H11A C11 H11B 108.4
C12 C11 H11A 110.0
C12 C11 H11B 110.0
O1 C12 C11 107.2(2)
O1 C12 H12A 110.3
O1 C12 H12B 110.3
C11 C12 H12A 110.3
C11 C12 H12B 110.3
H12A C12 H12B 108.5
N1 C13 H13 117.0
N1 C13 C14 126.0(2)
C14 C13 H13 117.0
C15 C14 C13 116.7(2)
C15 C14 C19 120.1(2)
C19 C14 C13 123.1(2)
C14 C15 H15 119.2
C16 C15 C14 121.5(2)
C16 C15 H15 119.2
C15 C16 H16 120.5
C15 C16 C17 119.0(2)
C17 C16 H16 120.5
C16 C17 H17 119.6
C18 C17 C16 120.8(2)
C18 C17 H17 119.6
O10 C18 C19 113.9(2)
C17 C18 O10 124.1(2)
C17 C18 C19 121.9(2)
O9 C19 C14 124.6(2)
O9 C19 C18 118.8(2)
C14 C19 C18 116.6(2)
O10 C20 H20A 109.5
O10 C20 H20B 109.5
O10 C20 H20C 109.5
H20A C20 H20B 109.5
H20A C20 H20C 109.5
H20B C20 H20C 109.5
O2 C21 H21A 110.4
O2 C21 H21B 110.4
O2 C21 C22 106.7(2)
H21A C21 H21B 108.6
C22 C21 H21A 110.4
C22 C21 H21B 110.4
N3 C22 C21 106.4(2)
N3 C22 H22A 110.4
N3 C22 H22B 110.4
C21 C22 H22A 110.4
C21 C22 H22B 110.4
H22A C22 H22B 108.6
N3 C23 H23 117.3
N3 C23 C24 125.3(2)
C24 C23 H23 117.3
C23 C24 C25 117.6(2)
C23 C24 C29 122.8(2)
C25 C24 C29 119.5(2)
C24 C25 H25 119.3
C26 C25 C24 121.3(2)
C26 C25 H25 119.3
C25 C26 H26 120.0
C25 C26 C27 119.9(2)
C27 C26 H26 120.0
C26 C27 H27 119.7
C28 C27 C26 120.5(3)
C28 C27 H27 119.7
O4 C28 C29 113.9(2)
C27 C28 O4 124.6(2)
C27 C28 C29 121.4(2)
O3 C29 C24 124.7(2)
O3 C29 C28 118.3(2)
C28 C29 C24 117.1(2)
O4 C30 H30A 109.5
O4 C30 H30B 109.5
O4 C30 H30C 109.5
H30A C30 H30B 109.5
H30A C30 H30C 109.5
H30B C30 H30C 109.5
O8 C31 H31A 110.3
O8 C31 H31B 110.3
O8 C31 C32 107.3(2)
H31A C31 H31B 108.5
C32 C31 H31A 110.3
C32 C31 H31B 110.3
N4 C32 C31 106.3(2)
N4 C32 H32A 110.5
N4 C32 H32B 110.5
C31 C32 H32A 110.5
C31 C32 H32B 110.5
H32A C32 H32B 108.7
N4 C33 H33 117.1
N4 C33 C34 125.7(2)
C34 C33 H33 117.1
C35 C34 C33 117.2(3)
C35 C34 C39 120.1(3)
C39 C34 C33 122.6(2)
C34 C35 H35 119.3
C36 C35 C34 121.4(3)
C36 C35 H35 119.3
C35 C36 H36 120.2
C35 C36 C37 119.5(3)
C37 C36 H36 120.2
C36 C37 H37 119.6
C38 C37 C36 120.8(3)
C38 C37 H37 119.6
O12 C38 C37 124.5(3)
O12 C38 C39 114.1(2)
C37 C38 C39 121.4(3)
O11 C39 C34 124.7(3)
O11 C39 C38 118.6(2)
C34 C39 C38 116.8(2)
O12 C40 H40A 109.5
O12 C40 H40B 109.5
O12 C40 H40C 109.5
H40A C40 H40B 109.5
H40A C40 H40C 109.5
H40B C40 H40C 109.5
H41A C41 H41B 109.5
H41A C41 H41C 109.5
H41B C41 H41C 109.5
C42 C41 H41A 109.5
C42 C41 H41B 109.5
C42 C41 H41C 109.5
N5 C42 C41 179.2(3)

loop_
_geom_bond_atom_site_label_1
_geom_bond_atom_site_label_2
_geom_bond_distance
Cu1 O7 1.9457(17)
Cu1 O8 1.9851(18)
Cu1 O11 1.9056(19)
Cu1 N4 1.941(2)
Cu2 O1 1.9748(17)
Cu2 O7 2.4391(18)
Cu2 O8 1.9551(16)
Cu2 O9 1.9116(17)
Cu2 N1 1.927(2)
Cu3 O1 2.4031(18)
Cu3 O2 1.9536(16)
Cu3 O5 1.8936(18)
Cu3 O7 1.9651(17)
Cu3 N2 1.936(2)
Cu4 O1 1.9406(15)
Cu4 O2 1.9763(17)
Cu4 O3 1.9005(18)
Cu4 N3 1.936(2)
O1 C12 1.428(3)
O2 C21 1.426(3)
O3 C29 1.310(3)
O4 C28 1.373(3)
O4 C30 1.427(3)
O5 C9 1.305(3)
O6 C8 1.370(3)
O6 C10 1.415(3)
O7 C1 1.421(3)
O8 C31 1.421(3)
O9 C19 1.315(3)
O10 C18 1.374(3)
O10 C20 1.432(3)
O11 C39 1.312(3)
O12 C38 1.373(3)
O12 C40 1.425(3)
N1 C11 1.474(3)
N1 C13 1.283(3)
N2 C2 1.465(3)
N2 C3 1.284(3)
N3 C22 1.465(3)
N3 C23 1.284(3)
N4 C32 1.464(3)
N4 C33 1.288(3)
C1 H1A 0.9900
C1 H1B 0.9900
C1 C2 1.517(4)
C2 H2A 0.9900
C2 H2B 0.9900
C3 H3 0.9500
C3 C4 1.425(4)
C4 C5 1.420(4)
C4 C9 1.425(4)
C5 H5 0.9500
C5 C6 1.360(4)
C6 H6 0.9500
C6 C7 1.402(4)
C7 H7 0.9500
C7 C8 1.379(4)
C8 C9 1.432(4)
C10 H10A 0.9800
C10 H10B 0.9800
C10 H10C 0.9800
C11 H11A 0.9900
C11 H11B 0.9900
C11 C12 1.522(3)
C12 H12A 0.9900
C12 H12B 0.9900
C13 H13 0.9500
C13 C14 1.434(4)
C14 C15 1.421(3)
C14 C19 1.423(4)
C15 H15 0.9500
C15 C16 1.367(4)
C16 H16 0.9500
C16 C17 1.410(4)
C17 H17 0.9500
C17 C18 1.372(3)
C18 C19 1.429(4)
C20 H20A 0.9800
C20 H20B 0.9800
C20 H20C 0.9800
C21 H21A 0.9900
C21 H21B 0.9900
C21 C22 1.510(3)
C22 H22A 0.9900
C22 H22B 0.9900
C23 H23 0.9500
C23 C24 1.422(4)
C24 C25 1.425(3)
C24 C29 1.430(3)
C25 H25 0.9500
C25 C26 1.351(4)
C26 H26 0.9500
C26 C27 1.415(4)
C27 H27 0.9500
C27 C28 1.371(4)
C28 C29 1.429(4)
C30 H30A 0.9800
C30 H30B 0.9800
C30 H30C 0.9800
C31 H31A 0.9900
C31 H31B 0.9900
C31 C32 1.522(3)
C32 H32A 0.9900
C32 H32B 0.9900
C33 H33 0.9500
C33 C34 1.428(4)
C34 C35 1.421(4)
C34 C39 1.425(4)
C35 H35 0.9500
C35 C36 1.361(4)
C36 H36 0.9500
C36 C37 1.403(4)
C37 H37 0.9500
C37 C38 1.381(4)
C38 C39 1.429(4)
C40 H40A 0.9800
C40 H40B 0.9800
C40 H40C 0.9800
N5 C42 1.142(4)
C41 H41A 0.9800
C41 H41B 0.9800
C41 H41C 0.9800
C41 C42 1.456(5)

loop_
_geom_torsion_atom_site_label_1
_geom_torsion_atom_site_label_2
_geom_torsion_atom_site_label_3
_geom_torsion_atom_site_label_4
_geom_torsion
Cu1 O7 C1 C2 -172.15(16)
Cu1 O8 C31 C32 45.8(2)
Cu1 O11 C39 C34 -13.1(4)
Cu1 O11 C39 C38 167.19(18)
Cu1 N4 C32 C31 30.8(2)
Cu1 N4 C33 C34 6.1(4)
Cu2 O1 C12 C11 -42.1(2)
Cu2 O7 C1 C2 72.5(2)
Cu2 O8 C31 C32 169.39(15)
Cu2 O9 C19 C14 -7.5(4)
Cu2 O9 C19 C18 172.93(17)
Cu2 N1 C11 C12 -22.4(3)
Cu2 N1 C13 C14 -2.9(4)
Cu3 O1 C12 C11 72.4(2)
Cu3 O2 C21 C22 170.97(15)
Cu3 O5 C9 C4 5.9(4)
Cu3 O5 C9 C8 -175.41(17)
Cu3 O7 C1 C2 -42.3(2)
Cu3 N2 C2 C1 -26.7(3)
Cu3 N2 C3 C4 -9.1(4)
Cu4 O1 C12 C11 -173.08(15)
Cu4 O2 C21 C22 48.3(2)
Cu4 O3 C29 C24 -1.0(3)
Cu4 O3 C29 C28 178.41(17)
Cu4 N3 C22 C21 29.2(2)
Cu4 N3 C23 C24 0.8(4)
O1 Cu3 O5 C9 -124.5(2)
O2 Cu3 O5 C9 159.5(2)
O2 C21 C22 N3 -50.6(3)
O4 C28 C29 O3 -3.2(3)
O4 C28 C29 C24 176.2(2)
O6 C8 C9 O5 1.3(3)
O6 C8 C9 C4 -179.9(2)
O7 C1 C2 N2 44.6(3)
O8 C31 C32 N4 -50.0(3)
O10 C18 C19 O9 0.6(3)
O10 C18 C19 C14 -179.0(2)
O12 C38 C39 O11 -1.2(4)
O12 C38 C39 C34 179.1(2)
N1 C11 C12 O1 41.2(3)
N1 C13 C14 C15 -174.5(3)
N1 C13 C14 C19 4.4(4)
N2 Cu3 O5 C9 -10.2(2)
N2 C3 C4 C5 -178.3(3)
N2 C3 C4 C9 0.9(4)
N3 C23 C24 C25 175.5(2)
N3 C23 C24 C29 -4.0(4)
N4 C33 C34 C35 -177.9(3)
N4 C33 C34 C39 -1.0(4)
C2 N2 C3 C4 177.2(3)
C3 N2 C2 C1 147.7(3)
C3 C4 C5 C6 178.1(3)
C3 C4 C9 O5 0.9(4)
C3 C4 C9 C8 -177.7(2)
C4 C5 C6 C7 -0.5(4)
C5 C4 C9 O5 -179.9(2)
C5 C4 C9 C8 1.4(4)
C5 C6 C7 C8 1.7(4)
C6 C7 C8 O6 178.3(3)
C6 C7 C8 C9 -1.3(4)
C7 C8 C9 O5 -179.0(2)
C7 C8 C9 C4 -0.3(4)
C9 C4 C5 C6 -1.1(4)
C10 O6 C8 C7 1.3(4)
C10 O6 C8 C9 -179.1(2)
C11 N1 C13 C14 173.4(2)
C13 N1 C11 C12 160.9(2)
C13 C14 C15 C16 177.5(3)
C13 C14 C19 O9 1.2(4)
C13 C14 C19 C18 -179.2(2)
C14 C15 C16 C17 1.3(4)
C15 C14 C19 O9 -179.9(2)
C15 C14 C19 C18 -0.3(4)
C15 C16 C17 C18 0.7(4)
C16 C17 C18 O10 178.9(2)
C16 C17 C18 C19 -2.6(4)
C17 C18 C19 O9 -178.1(2)
C17 C18 C19 C14 2.3(4)
C19 C14 C15 C16 -1.5(4)
C20 O10 C18 C17 0.4(4)
C20 O10 C18 C19 -178.2(2)
C22 N3 C23 C24 177.9(2)
C23 N3 C22 C21 -148.3(2)
C23 C24 C25 C26 178.6(3)
C23 C24 C29 O3 4.1(4)
C23 C24 C29 C28 -175.4(2)
C24 C25 C26 C27 -1.6(4)
C25 C24 C29 O3 -175.3(2)
C25 C24 C29 C28 5.2(4)
C25 C26 C27 C28 1.6(4)
C26 C27 C28 O4 -179.8(2)
C26 C27 C28 C29 1.9(4)
C27 C28 C29 O3 175.3(2)
C27 C28 C29 C24 -5.3(4)
C29 C24 C25 C26 -1.9(4)
C30 O4 C28 C27 -2.4(4)
C30 O4 C28 C29 176.0(2)
C32 N4 C33 C34 173.4(2)
C33 N4 C32 C31 -138.1(2)
C33 C34 C35 C36 176.2(3)
C33 C34 C39 O11 4.6(4)
C33 C34 C39 C38 -175.7(2)
C34 C35 C36 C37 0.2(4)
C35 C34 C39 O11 -178.6(2)
C35 C34 C39 C38 1.1(4)
C35 C36 C37 C38 0.1(4)
C36 C37 C38 O12 -179.7(2)
C36 C37 C38 C39 0.2(4)
C37 C38 C39 O11 178.9(2)
C37 C38 C39 C34 -0.8(4)
C39 C34 C35 C36 -0.8(4)
C40 O12 C38 C37 4.8(4)
C40 O12 C38 C39 -175.1(2)
